data_1562241
loop_
_publ_author_name
'Yang, Bing-Ping'
'Mao, Jiang-Gao'

_publ_section_title
;
 Synthesis, crystal structure and optical properties of two new layered
 cadmium iodates: Cd(IO3)X (X=Cl, OH)
;
_journal_name_full 'Journal of Solid State Chemistry'
_journal_page_first 185
_journal_page_last 190
_journal_paper_doi 10.1016/j.jssc.2014.07.032
_journal_volume 219
_journal_year 2014
_chemical_formula_moiety 'Cd Cl I O3'
_chemical_formula_sum 'Cd Cl I O3'
_chemical_formula_weight 322.75
_space_group_IT_number 64
_space_group_name_Hall '-C 2ac 2'
_space_group_name_H-M_alt 'C m c e'
_symmetry_space_group_name_H-M 'C m c e'
_atom_sites_solution_hydrogens none
_atom_sites_solution_primary direct
_atom_sites_solution_secondary difmap
_cell_angle_alpha 90.00
_cell_angle_beta 90.00
_cell_angle_gamma 90.00
_cell_formula_units_Z 8
_cell_length_a 7.293(6)
_cell_length_b 16.041(15)
_cell_length_c 7.207(5)
_cell_measurement_reflns_used 487
_cell_measurement_temperature 293(2)
_cell_measurement_theta_max 27.4680
_cell_measurement_theta_min 2.5394
_cell_volume 843.1(12)
_computing_cell_refinement 'CrystalClear (Rigaku Inc., 2007)'
_computing_data_collection 'CrystalClear (Rigaku Inc., 2007)'
_computing_data_reduction 'CrystalClear (Rigaku Inc., 2007)'
_computing_structure_refinement 'SHELXL-97 (Sheldrick, 1997)'
_computing_structure_solution 'SHELXS-97 (Sheldrick, 1990)'
_diffrn_ambient_temperature 293(2)
_diffrn_measured_fraction_theta_full 0.992
_diffrn_measured_fraction_theta_max 0.992
_diffrn_measurement_method CCD_Profile_fitting
_diffrn_radiation_monochromator graphite
_diffrn_radiation_source 'fine-focus sealed tube'
_diffrn_radiation_type MoK\a
_diffrn_radiation_wavelength 0.71073
_diffrn_reflns_av_R_equivalents 0.0326
_diffrn_reflns_av_sigmaI/netI 0.0173
_diffrn_reflns_limit_h_max 9
_diffrn_reflns_limit_h_min -9
_diffrn_reflns_limit_k_max 18
_diffrn_reflns_limit_k_min -20
_diffrn_reflns_limit_l_max 9
_diffrn_reflns_limit_l_min -9
_diffrn_reflns_number 3047
_diffrn_reflns_theta_full 27.50
_diffrn_reflns_theta_max 27.50
_diffrn_reflns_theta_min 2.54
_exptl_absorpt_coefficient_mu 12.987
_exptl_absorpt_correction_T_max 1.0000
_exptl_absorpt_correction_T_min 0.4950
_exptl_absorpt_correction_type multi-scan
_exptl_absorpt_process_details Higashi
_exptl_crystal_colour Colorless
_exptl_crystal_density_diffrn 5.086
_exptl_crystal_density_method 'not measured'
_exptl_crystal_description Prism
_exptl_crystal_F_000 1136
_exptl_crystal_size_max 0.18
_exptl_crystal_size_mid 0.10
_exptl_crystal_size_min 0.03
_refine_diff_density_max 0.737
_refine_diff_density_min -0.751
_refine_diff_density_rms 0.144
_refine_ls_extinction_coef 0.00190(9)
_refine_ls_extinction_expression Fc^*^=kFc[1+0.001xFc^2^\l^3^/sin(2\q)]^-1/4^
_refine_ls_extinction_method SHELXL
_refine_ls_goodness_of_fit_ref 1.175
_refine_ls_hydrogen_treatment none
_refine_ls_matrix_type full
_refine_ls_number_parameters 34
_refine_ls_number_reflns 520
_refine_ls_number_restraints 0
_refine_ls_restrained_S_all 1.175
_refine_ls_R_factor_all 0.0165
_refine_ls_R_factor_gt 0.0157
_refine_ls_shift/su_max 0.000
_refine_ls_shift/su_mean 0.000
_refine_ls_structure_factor_coef Fsqd
_refine_ls_weighting_details 'calc w=1/[\s^2^(Fo^2^)+(0.0156P)^2^+1.7018P] where P=(Fo^2^+2Fc^2^)/3'
_refine_ls_weighting_scheme calc
_refine_ls_wR_factor_gt 0.0373
_refine_ls_wR_factor_ref 0.0378
_reflns_number_gt 507
_reflns_number_total 520
_reflns_threshold_expression >2sigma(I)
_cod_data_source_file JSSC-2014-219-185.CIF
_cod_data_source_block 1
_cod_depositor_comments
;
The following automatic conversions were performed:

data item '_exptl_absorpt_correction_type' value 'Multi-scan' was
changed to 'multi-scan' in accordance with the built-in table derived
from the CIF Core dictionary named 'cif_core.dic' version 2.4.5 last
updated on 2014-11-21.

Automatic conversion script
Id: cif_fix_values 8369 2020-08-20 11:38:08Z andrius 
;
_cod_original_sg_symbol_H-M Cmca
_cod_database_code 1562241

loop_
_symmetry_equiv_pos_as_xyz
'x, y, z'
'-x, -y+1/2, z+1/2'
'-x, y+1/2, -z+1/2'
'x, -y, -z'
'x+1/2, y+1/2, z'
'-x+1/2, -y+1, z+1/2'
'-x+1/2, y+1, -z+1/2'
'x+1/2, -y+1/2, -z'
'-x, -y, -z'
'x, y-1/2, -z-1/2'
'x, -y-1/2, z-1/2'
'-x, y, z'
'-x+1/2, -y+1/2, -z'
'x+1/2, y, -z-1/2'
'x+1/2, -y, z-1/2'
'-x+1/2, y+1/2, z'

loop_
_atom_site_label
_atom_site_type_symbol
_atom_site_fract_x
_atom_site_fract_y
_atom_site_fract_z
_atom_site_U_iso_or_equiv
_atom_site_adp_type
_atom_site_occupancy
_atom_site_symmetry_multiplicity
_atom_site_calc_flag
_atom_site_refinement_flags
_atom_site_disorder_assembly
_atom_site_disorder_group
Cd1 Cd 0.2500 0.102167(16) 0.2500 0.01373(12) Uani 1 2 d S . .
Cl1 Cl 0.5000 0.20819(5) 0.16571(14) 0.0189(2) Uani 1 2 d S . .
I1 I 0.0000 0.097222(13) -0.22449(4) 0.00989(12) Uani 1 2 d S . .
O1 O 0.1919(3) 0.09727(11) -0.0647(3) 0.0164(4) Uani 1 1 d . . .
O2 O 0.0000 -0.01433(15) -0.2797(4) 0.0162(6) Uani 1 2 d S . .

loop_
_atom_site_aniso_label
_atom_site_aniso_U_11
_atom_site_aniso_U_22
_atom_site_aniso_U_33
_atom_site_aniso_U_23
_atom_site_aniso_U_13
_atom_site_aniso_U_12
Cd1 0.0112(2) 0.01766(19) 0.01229(18) 0.000 0.00027(11) 0.000
Cl1 0.0168(5) 0.0139(4) 0.0260(5) 0.0019(3) 0.000 0.000
I1 0.00977(17) 0.01050(16) 0.00938(17) 0.00051(8) 0.000 0.000
O1 0.0128(10) 0.0260(10) 0.0104(10) 0.0007(7) -0.0037(8) 0.0000(7)
O2 0.0143(14) 0.0111(12) 0.0230(15) -0.0010(11) 0.000 0.000

loop_
_atom_type_symbol
_atom_type_description
_atom_type_scat_dispersion_real
_atom_type_scat_dispersion_imag
_atom_type_scat_source
O O 0.0106 0.0060 'International Tables Vol C Tables 4.2.6.8 and 6.1.1.4'
Cl Cl 0.1484 0.1585 'International Tables Vol C Tables 4.2.6.8 and 6.1.1.4'
Cd Cd -0.8075 1.2024 'International Tables Vol C Tables 4.2.6.8 and 6.1.1.4'
I I -0.4742 1.8119 'International Tables Vol C Tables 4.2.6.8 and 6.1.1.4'

loop_
_geom_angle_atom_site_label_1
_geom_angle_atom_site_label_2
_geom_angle_atom_site_label_3
_geom_angle
_geom_angle_site_symmetry_1
_geom_angle_site_symmetry_3
O1 Cd1 O1 176.10(9) . 7_545
O1 Cd1 O2 85.74(8) . 9
O1 Cd1 O2 91.88(8) 7_545 9
O1 Cd1 O2 91.88(8) . 6_545
O1 Cd1 O2 85.74(8) 7_545 6_545
O2 Cd1 O2 104.99(12) 9 6_545
O1 Cd1 Cl1 85.43(6) . .
O1 Cd1 Cl1 97.17(6) 7_545 .
O2 Cd1 Cl1 170.12(7) 9 .
O2 Cd1 Cl1 79.74(8) 6_545 .
O1 Cd1 Cl1 97.17(6) . 14_456
O1 Cd1 Cl1 85.43(6) 7_545 14_456
O2 Cd1 Cl1 79.74(8) 9 14_456
O2 Cd1 Cl1 170.12(7) 6_545 14_456
Cl1 Cd1 Cl1 96.98(7) . 14_456
Cd1 Cl1 Cd1 90.55(7) . 14_556
O1 I1 O1 101.10(14) . 12
O1 I1 O2 97.95(8) . .
O1 I1 O2 97.95(8) 12 .
I1 O1 Cd1 139.99(11) . .
I1 O2 Cd1 125.04(7) . 9
I1 O2 Cd1 125.04(7) . 6_544
Cd1 O2 Cd1 103.97(12) 9 6_544

loop_
_geom_bond_atom_site_label_1
_geom_bond_atom_site_label_2
_geom_bond_distance
_geom_bond_site_symmetry_2
Cd1 O1 2.308(3) .
Cd1 O1 2.308(3) 7_545
Cd1 O2 2.314(2) 9
Cd1 O2 2.314(2) 6_545
Cd1 Cl1 2.5662(16) .
Cd1 Cl1 2.5662(16) 14_456
Cl1 Cd1 2.5662(16) 14_556
I1 O1 1.813(2) .
I1 O1 1.813(2) 12
I1 O2 1.833(3) .
O2 Cd1 2.314(2) 9
O2 Cd1 2.314(2) 6_544
